data_2107205
loop_
_publ_author_name
'Abrahams, I.'
'Bruce, P.G.'
'David, W.I.F.'
'West, A.R.'

_publ_section_title
;
 A re-examination of the lisicon structure using highresolution powder
 neutron diffraction: Evidence for defect clustering
;
_journal_name_full 'Acta Crystallographica B (39,1983-)'
_journal_page_first 457
_journal_page_last 462
_journal_volume 45
_journal_year 1989
_chemical_formula_sum 'Ge Li3 O4 Zn0.5'
_chemical_name_systematic 'Li3 Zn.5 (Ge O4)'
_space_group_IT_number 62
_symmetry_space_group_name_Hall '-P 2ac 2n'
_symmetry_space_group_name_H-M 'P n m a'
_cell_angle_alpha 90
_cell_angle_beta 90
_cell_angle_gamma 90
_cell_formula_units_Z 4
_cell_length_a 10.8523
_cell_length_b 6.27431
_cell_length_c 5.15807
_cell_volume 351.217
_citation_journal_id_ASTM ASBSDK
_cod_data_source_file Abrahams_ASBSDK_1989_696.cif
_cod_data_source_block Ge1Li3O4Zn0.5
_cod_original_cell_volume 351.2166
_cod_original_formula_sum 'Ge1 Li3 O4 Zn0.5'
_cod_database_code 2107205

loop_
_symmetry_equiv_pos_as_xyz
x,y,z
-x+1/2,-y,z+1/2
x+1/2,-y+1/2,-z+1/2
-x,y+1/2,-z
-x,-y,-z
x-1/2,y,-z-1/2
-x-1/2,y-1/2,z-1/2
x,-y-1/2,z

loop_
_atom_site_label
_atom_site_type_symbol
_atom_site_fract_x
_atom_site_fract_y
_atom_site_fract_z
_atom_site_occupancy
_atom_site_U_iso_or_equiv
Zn2 Zn+2 0.141 -0.039 0.356 0.202 0.0
Zn1 Zn+2 0.4298 0.75 0.183 0.095 0.0
Li5 Li+1 0 0 0.5 0.081 0.0
O1 O-2 0.336 0.023 0.2171 1 0.0
O3 O-2 0.0652 0.25 0.2797 1 0.0
O2 O-2 0.0875 0.75 0.1714 1 0.0
Li3 Li+1 0.167 0.03 0.212 0.156 0.0
Li4 Li+1 0.204 0.206 -0.009 0.21 0.0
Li2 Li+1 0.141 -0.039 0.356 0.647 0.0
Ge1 Ge+4 0.4133 0.25 0.3335 1 0.0
Li1 Li+1 0.4298 0.75 0.183 0.905 0.0
